data_4020450
loop_
_publ_author_name
'Pham, Tien Q.'
'Pyne, Stephen G.'
'Skelton, Brian W.'
'White, Allan H.'

_publ_section_title
;
 Synthesis of Carbocyclic Hydantocidins via Regioselective and
 Diastereoselective Phosphine-Catalyzed [3 + 2]-Cycloadditions
 to 5-Methylenehydantoins
;
_journal_coden_ASTM JOCEAH
_journal_issue 16
_journal_name_full 'Journal of Organic Chemistry'
_journal_page_first 6369
_journal_page_last 6377
_journal_paper_doi 10.1021/jo050827h
_journal_volume 70
_journal_year 2005
_chemical_formula_moiety 'C32 H35 N3 O5 S1'
_chemical_formula_sum 'C32 H35 N3 O5 S'
_chemical_formula_weight 573.71
_space_group_crystal_system monoclinic
_space_group_IT_number 4
_space_group_name_Hall 'P 2yb'
_space_group_name_H-M_alt 'P 1 21 1'
_cell_angle_alpha 90.00000
_cell_angle_beta 110.521(5)
_cell_angle_gamma 90.00000
_cell_formula_units_Z 2
_cell_length_a 11.937(2)
_cell_length_b 7.5972(9)
_cell_length_c 16.739(2)
_cell_measurement_temperature 110(2)
_cell_volume 1421.7(3)
_exptl_crystal_density_diffrn 1.34
_cod_original_sg_symbol_Hall p_2yb
_cod_original_sg_symbol_H-M 'P 21'
_cod_original_formula_sum 'C32 H35 N3 O5 S1'
_cod_database_code 4020450

loop_
_space_group_symop_id
_space_group_symop_operation_xyz
1 +x,+y,+z
2 -x,1/2+y,-z

loop_
_atom_site_label
_atom_site_fract_x
_atom_site_fract_y
_atom_site_fract_z
_atom_site_U_iso_or_equiv
_atom_site_adp_type
_atom_site_calc_flag
_atom_site_calc_attached_atom
_atom_site_occupancy
_atom_site_disorder_assembly
_atom_site_disorder_group
C1 .30766(15) .9569(5) .14110(11) .0165(7) Uani ? ? 1.00000 ? ?
N2 .35007(15) 1.1372(4) .16524(11) .0184(7) Uani ? ? 1.00000 ? ?
C20 .32108(18) 1.2485(4) .22605(12) .0190(8) Uani ? ? 1.00000 ? ?
C21 .19910(18) 1.3350(5) .18848(13) .0207(8) Uani ? ? 1.00000 ? ?
C22 .1166(2) 1.3192(5) .22931(15) .0270(9) Uani ? ? 1.00000 ? ?
C23 .0041(2) 1.3948(5) .19472(19) .0360(11) Uani ? ? 1.00000 ? ?
C24 -.0272(2) 1.4869(5) .11866(18) .0351(11) Uani ? ? 1.00000 ? ?
C25 .0542(2) 1.5030(5) .07771(16) .0301(9) Uani ? ? 1.00000 ? ?
C26 .16746(19) 1.4288(5) .11238(13) .0234(8) Uani ? ? 1.00000 ? ?
C3 .40277(17) 1.2051(5) .11295(13) .0199(8) Uani ? ? 1.00000 ? ?
O3 .45027(14) 1.3487(4) .11816(10) .0263(7) Uani ? ? 1.00000 ? ?
N4 .39223(15) 1.0815(4) .04883(10) .0195(7) Uani ? ? 1.00000 ? ?
C40 .43038(18) 1.1180(5) -.02355(13) .0218(8) Uani ? ? 1.00000 ? ?
C41 .33142(18) 1.2018(5) -.09678(13) .0226(9) Uani ? ? 1.00000 ? ?
C42 .2875(2) 1.1149(5) -.17453(15) .0313(10) Uani ? ? 1.00000 ? ?
C43 .1935(2) 1.1864(6) -.24106(16) .0417(13) Uani ? ? 1.00000 ? ?
C44 .1425(2) 1.3446(6) -.23027(18) .0444(14) Uani ? ? 1.00000 ? ?
C45 .1874(2) 1.4336(5) -.15467(19) .0425(13) Uani ? ? 1.00000 ? ?
C46 .2827(2) 1.3642(5) -.08736(17) .0312(10) Uani ? ? 1.00000 ? ?
C5 .33228(16) .9343(5) .05838(11) .0177(7) Uani ? ? 1.00000 ? ?
O5 .30616(13) .8079(4) .01175(9) .0234(6) Uani ? ? 1.00000 ? ?
C6 .37815(17) .8200(5) .20840(12) .0186(8) Uani ? ? 1.00000 ? ?
C7 .29871(17) .7932(4) .26006(12) .0170(7) Uani ? ? 1.00000 ? ?
C71 .34131(16) .6940(4) .34037(12) .0176(8) Uani ? ? 1.00000 ? ?
O71 .41519(13) .5769(4) .35302(9) .0238(6) Uani ? ? 1.00000 ? ?
N71 .29120(14) .7344(4) .40249(10) .0167(7) Uani ? ? 1.00000 ? ?
S71 .27542(4) .9483(4) .42528(3) .01585(18) Uani ? ? 1.00000 ? ?
O711 .15534(13) 1.0066(4) .38163(9) .0221(6) Uani ? ? 1.00000 ? ?
O712 .37028(13) 1.0488(4) .41330(9) .0232(6) Uani ? ? 1.00000 ? ?
C8 .18717(17) .8476(5) .21777(12) .0188(8) Uani ? ? 1.00000 ? ?
C9 .17633(16) .9255(4) .13316(12) .0184(8) Uani ? ? 1.00000 ? ?
C1' .29380(16) .7195(4) .54836(12) .0170(8) Uani ? ? 1.00000 ? ?
C2' .33310(17) .6263(5) .48106(12) .0180(8) Uani ? ? 1.00000 ? ?
C3' .27512(19) .4428(5) .47342(13) .0239(8) Uani ? ? 1.00000 ? ?
C4' .22359(17) .4451(5) .54527(13) .0232(8) Uani ? ? 1.00000 ? ?
C5' .33065(18) .4515(5) .62982(13) .0267(9) Uani ? ? 1.00000 ? ?
C6' .37628(18) .6440(5) .63368(13) .0238(9) Uani ? ? 1.00000 ? ?
C7' .17127(17) .6339(4) .53883(13) .0199(8) Uani ? ? 1.00000 ? ?
C8' .06800(18) .6671(5) .45526(16) .0256(9) Uani ? ? 1.00000 ? ?
C9' .1260(2) .6846(5) .61041(16) .0278(10) Uani ? ? 1.00000 ? ?
C10' .30216(19) .9160(4) .53605(12) .0203(9) Uani ? ? 1.00000 ? ?
H20a .388(2) 1.338(4) .2447(15) .021(6) Uiso ? ? 1.00000 ? ?
H20b .324(2) 1.180(4) .2747(18) .028(7) Uiso ? ? 1.00000 ? ?
H22 .139(2) 1.260(4) .2821(16) .019(6) Uiso ? ? 1.00000 ? ?
H23 -.053(3) 1.382(5) .222(2) .041(8) Uiso ? ? 1.00000 ? ?
H24 -.106(3) 1.541(5) .095(2) .049(9) Uiso ? ? 1.00000 ? ?
H25 .039(2) 1.563(4) .0224(17) .030(7) Uiso ? ? 1.00000 ? ?
H26 .228(2) 1.440(4) .0841(15) .024(6) Uiso ? ? 1.00000 ? ?
H40a .454(2) 1.004(4) -.0408(16) .027(7) Uiso ? ? 1.00000 ? ?
H40b .503(3) 1.200(5) -.004(2) .029(6) Uiso ? ? 1.00000 ? ?
H42 .324(3) 1.012(6) -.179(2) .053(10) Uiso ? ? 1.00000 ? ?
H43 .168(3) 1.115(5) -.299(2) .055(10) Uiso ? ? 1.00000 ? ?
H44 .081(3) 1.395(5) -.275(2) .060(11) Uiso ? ? 1.00000 ? ?
H45 .160(3) 1.541(5) -.144(2) .038(8) Uiso ? ? 1.00000 ? ?
H46 .312(3) 1.427(5) -.037(2) .043(8) Uiso ? ? 1.00000 ? ?
H6a .458(2) .868(4) .2401(16) .023(6) Uiso ? ? 1.00000 ? ?
H6b .389(2) .714(4) .1790(17) .025(7) Uiso ? ? 1.00000 ? ?
H8 .119(2) .829(4) .2354(16) .023(6) Uiso ? ? 1.00000 ? ?
H9a .132(2) .832(4) .0872(17) .029(7) Uiso ? ? 1.00000 ? ?
H9b .134(2) 1.033(4) .1183(16) .023(6) Uiso ? ? 1.00000 ? ?
H2' .418(2) .625(4) .4967(15) .018(6) Uiso ? ? 1.00000 ? ?
H3'a .333(2) .354(4) .4824(17) .028(7) Uiso ? ? 1.00000 ? ?
H3'b .205(3) .426(5) .4134(18) .037(8) Uiso ? ? 1.00000 ? ?
H4' .168(3) .351(4) .5420(18) .034(7) Uiso ? ? 1.00000 ? ?
H5'a .391(2) .367(4) .6332(17) .028(7) Uiso ? ? 1.00000 ? ?
H5'b .306(2) .430(4) .6787(18) .035(7) Uiso ? ? 1.00000 ? ?
H6'a .366(2) .712(4) .6804(17) .028(7) Uiso ? ? 1.00000 ? ?
H6'b .465(2) .658(4) .6389(16) .024(6) Uiso ? ? 1.00000 ? ?
H8'a -.000(3) .597(5) .4521(18) .039(8) Uiso ? ? 1.00000 ? ?
H8'b .084(2) .647(4) .4059(18) .027(7) Uiso ? ? 1.00000 ? ?
H8'c .041(2) .789(4) .4532(17) .029(7) Uiso ? ? 1.00000 ? ?
H9'a .049(3) .632(4) .6036(17) .031(7) Uiso ? ? 1.00000 ? ?
H9'b .114(3) .805(5) .6110(19) .037(8) Uiso ? ? 1.00000 ? ?
H9'c .185(3) .647(4) .6674(19) .035(8) Uiso ? ? 1.00000 ? ?
H10'a .386(3) .957(5) .5668(17) .035(7) Uiso ? ? 1.00000 ? ?
H10'b .245(2) .99(3) .5488(17) .028(7) Uiso ? ? 1.00000 ? ?

loop_
_atom_site_aniso_label
_atom_site_aniso_U_11
_atom_site_aniso_U_22
_atom_site_aniso_U_33
_atom_site_aniso_U_12
_atom_site_aniso_U_13
_atom_site_aniso_U_23
C1 .0164(8) .0170(8) .0159(7) .0026(8) .0054(6) .0004(8)
N2 .0204(8) .0178(8) .0187(8) -.0007(6) .0091(6) -.0013(7)
C20 .0233(9) .0180(9) .0163(8) .0031(8) .0074(7) .0000(8)
C21 .0227(9) .0170(9) .0220(9) .0020(8) .0074(7) -.0018(8)
C22 .0320(11) .0211(10) .0324(11) .0036(9) .0167(9) -.0002(10)
C23 .0291(12) .0319(13) .0529(15) .0022(10) .0216(11) -.0052(12)
C24 .0223(10) .0255(12) .0497(14) .0041(9) .0030(10) -.0080(11)
C25 .0298(11) .0221(10) .0282(11) .0013(9) -.0025(9) -.0024(9)
C26 .0257(10) .0201(10) .0221(9) .0017(9) .0056(7) .0009(9)
C3 .0186(9) .0215(10) .0203(9) .0012(8) .0077(7) .0012(8)
O3 .0305(8) .0218(8) .0298(8) -.0072(7) .0146(6) -.0029(7)
N4 .0211(8) .0207(8) .0191(7) .0003(7) .0100(6) -.0000(7)
C40 .0229(10) .0249(10) .0228(9) .0009(8) .0144(8) .0017(9)
C41 .0222(9) .0270(11) .0220(9) -.0022(8) .0121(8) .0063(9)
C42 .0354(12) .0345(13) .0257(10) -.0078(11) .0127(9) .0041(10)
C43 .0407(14) .0539(18) .0263(11) -.0164(13) .0068(10) .0113(12)
C44 .0291(12) .062(2) .0384(14) -.0052(13) .0072(10) .0299(15)
C45 .0380(13) .0433(16) .0515(15) .0147(13) .0222(12) .0256(16)
C46 .0321(11) .0311(13) .0332(12) .0030(10) .0151(9) .0074(11)
C5 .0163(8) .0190(9) .0180(8) .0043(8) .0063(6) .0023(9)
O5 .0275(7) .0221(8) .0218(7) -.0001(6) .0103(6) -.0043(7)
C6 .0167(8) .0212(10) .0173(8) .0017(8) .0053(7) .0024(8)
C7 .0199(9) .0150(9) .0169(8) -.0012(7) .0073(7) -.0007(8)
C71 .0163(8) .0178(9) .0175(8) -.0008(7) .0045(7) -.0005(8)
O71 .0261(7) .0245(8) .0206(7) .0072(6) .0081(6) .0020(6)
N71 .0179(7) .0148(8) .0169(7) .0002(6) .0054(6) .0021(7)
S71 .0174(2) .0136(2) .0181(2) -.00339(18) .00805(16) -.0007(2)
O711 .0221(7) .0173(7) .0274(7) .0019(6) .0091(6) .0012(6)
O712 .0254(7) .0224(8) .0231(7) -.0096(6) .0101(6) .0002(6)
C8 .0173(8) .0208(10) .0180(9) -.0016(8) .0058(7) -.0007(8)
C9 .0157(8) .0188(10) .0198(8) .0005(8) .0052(6) -.0003(8)
C1' .0122(8) .0212(10) .0183(8) -.0018(7) .0063(6) .0021(8)
C2' .0174(9) .0200(9) .0163(8) .0021(7) .0055(7) .0035(8)
C3' .0295(10) .0163(9) .0262(9) .0035(9) .0100(8) .0050(10)
C4' .0206(9) .0189(9) .0293(9) .0009(9) .0077(7) .0084(10)
C5' .0239(9) .0315(11) .0254(9) .0093(10) .0098(8) .0118(11)
C6' .0179(9) .0371(12) .0163(9) .0011(9) .0059(7) .0043(9)
C7' .0143(8) .0196(9) .0261(9) -.0001(7) .0076(7) .0070(8)
C8' .0140(9) .0240(11) .0346(11) -.0020(8) .0033(8) .0096(10)
C9' .0238(10) .0291(12) .0367(12) .0038(9) .0182(9) .0107(10)
C10' .0248(10) .0212(11) .0170(8) -.0058(8) .0099(7) -.0023(8)

loop_
_geom_bond_atom_site_label_1
_geom_bond_atom_site_label_2
_geom_bond_site_symmetry_1
_geom_bond_site_symmetry_2
_geom_bond_distance
_geom_bond_publ_flag
C1 N2 . . 1.467(5) ?
C1 C5 . . 1.522(3) ?
C1 C6 . . 1.547(4) ?
C1 C9 . . 1.545(3) ?
N2 C20 . . 1.455(4) ?
N2 C3 . . 1.347(3) ?
C20 C21 . . 1.518(3) ?
C20 H20a . . 1.01(3) ?
C20 H20b . . .96(3) ?
C21 C22 . . 1.386(4) ?
C21 C26 . . 1.391(4) ?
C22 C23 . . 1.387(4) ?
C22 H22 . . .94(3) ?
C23 C24 . . 1.384(4) ?
C23 H23 . . .95(4) ?
C24 C25 . . 1.377(4) ?
C24 H24 . . .98(3) ?
C25 C26 . . 1.391(3) ?
C25 H25 . . .99(3) ?
C26 H26 . . 1.00(3) ?
C3 O3 . . 1.219(4) ?
C3 N4 . . 1.398(4) ?
N4 C40 . . 1.462(3) ?
N4 C5 . . 1.367(4) ?
C40 C41 . . 1.513(3) ?
C40 H40a . . .98(3) ?
C40 H40b . . 1.02(3) ?
C41 C42 . . 1.388(4) ?
C41 C46 . . 1.396(5) ?
C42 C43 . . 1.385(4) ?
C42 H42 . . .91(4) ?
C43 C44 . . 1.387(6) ?
C43 H43 . . 1.06(4) ?
C44 C45 . . 1.368(5) ?
C44 H44 . . .93(3) ?
C45 C46 . . 1.394(4) ?
C45 H45 . . .92(4) ?
C46 H46 . . .93(3) ?
C5 O5 . . 1.208(4) ?
C6 C7 . . 1.504(3) ?
C6 H6a . . .99(2) ?
C6 H6b . . .98(3) ?
C7 C71 . . 1.468(3) ?
C7 C8 . . 1.336(3) ?
C71 O71 . . 1.218(4) ?
C71 N71 . . 1.403(3) ?
N71 S71 . . 1.694(4) ?
N71 C2' . . 1.481(3) ?
S71 O711 . . 1.4320(19) ?
S71 O712 . . 1.437(3) ?
S71 C10' . . 1.785(2) ?
C8 C9 . . 1.498(3) ?
C8 H8 . . .97(3) ?
C9 H9a . . 1.05(3) ?
C9 H9b . . .94(3) ?
C1' C2' . . 1.536(4) ?
C1' C6' . . 1.534(3) ?
C1' C7' . . 1.557(3) ?
C1' C10' . . 1.515(5) ?
C2' C3' . . 1.542(5) ?
C2' H2' . . .95(2) ?
C3' C4' . . 1.531(4) ?
C3' H3'a . . .94(3) ?
C3' H3'b . . 1.07(2) ?
C4' C5' . . 1.540(3) ?
C4' C7' . . 1.553(5) ?
C4' H4' . . .97(3) ?
C5' C6' . . 1.554(5) ?
C5' H5'a . . .95(3) ?
C5' H5'b . . .97(3) ?
C6' H6'a . . .98(3) ?
C6' H6'b . . 1.03(3) ?
C7' C8' . . 1.527(3) ?
C7' C9' . . 1.526(4) ?
C8' H8'a . . .96(3) ?
C8' H8'b . . .92(3) ?
C8' H8'c . . .97(3) ?
C9' H9'a . . .97(3) ?
C9' H9'b . . .93(4) ?
C9' H9'c . . 1.01(3) ?
C10' H10'a . . 1.00(3) ?
C10' H10'b . . .94(11) ?

loop_
_cod_changelog_entry_id
_cod_changelog_entry_author
_cod_changelog_entry_date
_cod_changelog_entry_text
1 'Vaitkus, Antanas' 2022-02-17T14:35:00+02:00 'Updated space group information.'
2 'Vaitkus, Antanas' 2022-02-17T14:50:00+02:00 'Updated bibliographic information.'

loop_
_cod_related_entry_id
_cod_related_entry_database
_cod_related_entry_code
1 ChemSpider 21176437
